data_7208788
loop_
_publ_author_name
'Zhang, Deng'
'Lu, Yun'
'Chen, Lei'
'Cai, Hu'
'Zhu, Dunru'
'Xu, Yan'

_publ_section_title
;
 A series of new rare earth sulfates based on lanthanide contraction and
 dual organic-amine templating effects
;
_journal_issue 20
_journal_name_full CrystEngComm
_journal_page_first 6627
_journal_paper_doi 10.1039/c2ce25937k
_journal_volume 14
_journal_year 2012
_chemical_formula_moiety '[H3N(CH2)2NH3]5[Lu2(SO4)8]'
_chemical_formula_sum 'C10 H50 Lu2 N10 O32 S8'
_chemical_formula_weight 1429.02
_chemical_name_systematic
;
?
;
_space_group_IT_number 2
_symmetry_cell_setting triclinic
_symmetry_space_group_name_Hall '-P 1'
_symmetry_space_group_name_H-M 'P -1'
_atom_sites_solution_hydrogens geom
_atom_sites_solution_primary direct
_atom_sites_solution_secondary difmap
_audit_creation_method SHELXL-97
_cell_angle_alpha 98.9500(10)
_cell_angle_beta 93.1600(10)
_cell_angle_gamma 115.7150(10)
_cell_formula_units_Z 1
_cell_length_a 8.7343(6)
_cell_length_b 9.7850(7)
_cell_length_c 13.3866(14)
_cell_measurement_reflns_used 3122
_cell_measurement_temperature 296(2)
_cell_measurement_theta_max 25.926
_cell_measurement_theta_min 2.353
_cell_volume 1008.52(15)
_computing_cell_refinement 'SAINT (Bruker, 2005)'
_computing_data_collection 'APEX2 (Bruker, 2005)'
_computing_data_reduction SAINT
_computing_molecular_graphics SHELXTL
_computing_publication_material SHELXTL
_computing_structure_refinement 'SHELXL-97 (Sheldrick, 1997)'
_computing_structure_solution 'SHELXS-97 (Sheldrick, 1990)'
_diffrn_ambient_temperature 296(2)
_diffrn_measured_fraction_theta_full 0.988
_diffrn_measured_fraction_theta_max 0.988
_diffrn_measurement_device_type 'Bruker Apex2 CCD'
_diffrn_measurement_method '\w scans'
_diffrn_radiation_monochromator graphite
_diffrn_radiation_source 'fine-focus sealed tube'
_diffrn_radiation_type MoK\a
_diffrn_radiation_wavelength 0.71073
_diffrn_reflns_av_R_equivalents 0.0286
_diffrn_reflns_av_sigmaI/netI 0.0437
_diffrn_reflns_limit_h_max 10
_diffrn_reflns_limit_h_min -10
_diffrn_reflns_limit_k_max 11
_diffrn_reflns_limit_k_min -11
_diffrn_reflns_limit_l_max 15
_diffrn_reflns_limit_l_min -15
_diffrn_reflns_number 7198
_diffrn_reflns_theta_full 25.00
_diffrn_reflns_theta_max 25.00
_diffrn_reflns_theta_min 1.55
_exptl_absorpt_coefficient_mu 5.398
_exptl_absorpt_correction_T_max 0.6144
_exptl_absorpt_correction_T_min 0.4788
_exptl_absorpt_correction_type multi-scan
_exptl_absorpt_process_details '(SADABS; Sheldrick, 2003)'
_exptl_crystal_colour Colorless
_exptl_crystal_density_diffrn 2.353
_exptl_crystal_density_meas ?
_exptl_crystal_density_method 'not measured'
_exptl_crystal_description Block
_exptl_crystal_F_000 706
_exptl_crystal_size_max 0.16
_exptl_crystal_size_mid 0.11
_exptl_crystal_size_min 0.10
_refine_diff_density_max 0.563
_refine_diff_density_min -0.614
_refine_diff_density_rms 0.135
_refine_ls_extinction_method none
_refine_ls_goodness_of_fit_ref 1.043
_refine_ls_hydrogen_treatment 'riding model'
_refine_ls_matrix_type full
_refine_ls_number_parameters 280
_refine_ls_number_reflns 3516
_refine_ls_number_restraints 0
_refine_ls_restrained_S_all 1.043
_refine_ls_R_factor_all 0.0292
_refine_ls_R_factor_gt 0.0259
_refine_ls_shift/su_max 0.001
_refine_ls_shift/su_mean 0.000
_refine_ls_structure_factor_coef Fsqd
_refine_ls_weighting_details 'calc w=1/[\s^2^(Fo^2^)+(0.0280P)^2^+0.0000P] where P=(Fo^2^+2Fc^2^)/3'
_refine_ls_weighting_scheme calc
_refine_ls_wR_factor_gt 0.0586
_refine_ls_wR_factor_ref 0.0598
_reflns_number_gt 3233
_reflns_number_total 3516
_reflns_threshold_expression >2sigma(I)
_cod_data_source_file c2ce25937k.txt
_cod_data_source_block 1
_cod_depositor_comments
;
The following automatic conversions were performed:

'_exptl_crystal_density_meas' value 'not measured' was changed to '?'
- the value is perceived as not measured.

Automatic conversion script
Id: cif_fix_values 3008 2015-01-20 13:52:24Z robertas 

The following automatic conversions were performed:

'_exptl_absorpt_correction_type' value 'Multi-scans' was replaced
with the value 'multi-scan' as specified in the replacement file
'src/cod-tools/trunk/data/replacement-values/replacement_values.lst'.

Automatic conversion script
Id: cif_fix_values 5376 2017-05-30 11:51:03Z andrius 
;
_cod_original_sg_symbol_H-M P-1
_cod_database_code 7208788

loop_
_symmetry_equiv_pos_as_xyz
'x, y, z'
'-x, -y, -z'

loop_
_atom_site_label
_atom_site_type_symbol
_atom_site_fract_x
_atom_site_fract_y
_atom_site_fract_z
_atom_site_U_iso_or_equiv
_atom_site_adp_type
_atom_site_occupancy
_atom_site_symmetry_multiplicity
_atom_site_calc_flag
_atom_site_refinement_flags
Lu1 Lu -0.85556(2) 0.18078(2) 0.208194(15) 0.01371(8) Uani 1 1 d .
S1 S -0.96447(16) -0.04845(14) 0.34197(9) 0.0196(3) Uani 1 1 d .
S2 S -0.51144(15) 0.33921(15) 0.34244(9) 0.0203(3) Uani 1 1 d .
S3 S -0.76610(14) 0.01033(14) -0.02482(9) 0.0157(3) Uani 1 1 d .
S4 S -0.86123(16) 0.47589(14) 0.19546(10) 0.0201(3) Uani 1 1 d .
O1 O -0.5664(4) 0.2278(4) 0.2414(3) 0.0245(8) Uani 1 1 d .
O2 O -0.8831(4) -0.0519(4) 0.2449(3) 0.0214(8) Uani 1 1 d .
O3 O -0.7971(4) 0.1221(4) 0.0497(2) 0.0242(8) Uani 1 1 d .
O4 O -0.5902(4) 0.0879(4) -0.0469(3) 0.0271(9) Uani 1 1 d .
O5 O -0.9911(4) 0.0922(4) 0.3469(2) 0.0244(8) Uani 1 1 d .
O6 O -0.7508(4) 0.4099(4) 0.1473(3) 0.0246(8) Uani 1 1 d .
O7 O -0.9709(4) 0.3558(4) 0.2496(3) 0.0287(9) Uani 1 1 d .
O8 O -0.6673(4) 0.3578(4) 0.3602(3) 0.0317(9) Uani 1 1 d .
O9 O -0.8823(4) -0.0290(4) -0.1205(3) 0.0296(9) Uani 1 1 d .
O10 O -1.1273(4) -0.1858(4) 0.3292(3) 0.0314(9) Uani 1 1 d .
O11 O -0.7573(5) 0.6216(4) 0.2653(3) 0.0336(9) Uani 1 1 d .
O12 O -0.7983(5) -0.1263(4) 0.0163(3) 0.0351(10) Uani 1 1 d .
O13 O -0.4610(5) 0.2734(5) 0.4202(3) 0.0371(10) Uani 1 1 d .
O14 O -0.9639(5) 0.4974(4) 0.1154(3) 0.0394(10) Uani 1 1 d .
O15 O -0.3694(5) 0.4844(5) 0.3328(3) 0.0402(10) Uani 1 1 d .
N5 N -0.5767(5) 0.9144(5) 0.2163(3) 0.0249(10) Uani 1 1 d .
H5C H -0.5576 0.9386 0.1553 0.037 Uiso 1 1 calc R
H5D H -0.6382 0.9583 0.2450 0.037 Uiso 1 1 calc R
H5E H -0.6340 0.8121 0.2092 0.037 Uiso 1 1 calc R
N2 N -0.1122(5) 0.6903(5) 0.0850(3) 0.0234(10) Uani 1 1 d .
H2C H -0.0612 0.7848 0.1240 0.035 Uiso 1 1 calc R
H2D H -0.1315 0.6972 0.0204 0.035 Uiso 1 1 calc R
H2E H -0.0447 0.6441 0.0893 0.035 Uiso 1 1 calc R
N1 N -0.3262(6) 0.3251(5) 0.1003(3) 0.0309(11) Uani 1 1 d .
H1C H -0.3861 0.2310 0.0618 0.046 Uiso 1 1 calc R
H1D H -0.3479 0.3229 0.1644 0.046 Uiso 1 1 calc R
H1E H -0.2147 0.3549 0.0985 0.046 Uiso 1 1 calc R
N3 N 0.9094(5) 0.6424(5) 0.4927(3) 0.0305(11) Uani 1 1 d .
H3C H 0.9600 0.7423 0.4897 0.046 Uiso 1 1 calc R
H3D H 0.8578 0.6303 0.5484 0.046 Uiso 1 1 calc R
H3E H 0.8319 0.5895 0.4376 0.046 Uiso 1 1 calc R
O16 O -0.8527(5) -0.0388(5) 0.4283(3) 0.0459(11) Uani 1 1 d .
N4 N -0.4387(6) 0.7819(6) 0.3924(3) 0.0351(12) Uani 1 1 d .
H4C H -0.4526 0.7640 0.4553 0.053 Uiso 1 1 calc R
H4D H -0.3411 0.7820 0.3766 0.053 Uiso 1 1 calc R
H4E H -0.5262 0.7081 0.3483 0.053 Uiso 1 1 calc R
C2 C -0.2780(7) 0.5981(6) 0.1205(4) 0.0310(13) Uani 1 1 d .
H2A H -0.3492 0.6511 0.1170 0.037 Uiso 1 1 calc R
H2B H -0.2555 0.5943 0.1915 0.037 Uiso 1 1 calc R
C1 C -0.3760(7) 0.4361(6) 0.0607(4) 0.0282(13) Uani 1 1 d .
H1A H -0.4976 0.4027 0.0628 0.034 Uiso 1 1 calc R
H1B H -0.3566 0.4346 -0.0100 0.034 Uiso 1 1 calc R
C3 C 1.0403(7) 0.5840(6) 0.4966(5) 0.0327(14) Uani 1 1 d .
H3A H 1.1267 0.6439 0.5555 0.039 Uiso 1 1 calc R
H3B H 1.0965 0.5971 0.4358 0.039 Uiso 1 1 calc R
C5 C -0.4107(7) 0.9713(6) 0.2821(4) 0.0303(13) Uani 1 1 d .
H5A H -0.3479 1.0825 0.2886 0.036 Uiso 1 1 calc R
H5B H -0.3430 0.9251 0.2496 0.036 Uiso 1 1 calc R
C4 C -0.4328(7) 0.9335(7) 0.3877(4) 0.0339(14) Uani 1 1 d .
H4A H -0.3383 1.0133 0.4365 0.041 Uiso 1 1 calc R
H4B H -0.5381 0.9338 0.4069 0.041 Uiso 1 1 calc R

loop_
_atom_site_aniso_label
_atom_site_aniso_U_11
_atom_site_aniso_U_22
_atom_site_aniso_U_33
_atom_site_aniso_U_23
_atom_site_aniso_U_13
_atom_site_aniso_U_12
Lu1 0.01449(12) 0.01298(12) 0.01312(12) 0.00237(8) 0.00211(8) 0.00573(9)
S1 0.0203(6) 0.0182(7) 0.0188(7) 0.0078(5) 0.0037(5) 0.0060(6)
S2 0.0158(6) 0.0224(7) 0.0174(6) 0.0057(5) -0.0005(5) 0.0034(6)
S3 0.0137(6) 0.0165(6) 0.0152(6) 0.0012(5) 0.0021(5) 0.0059(5)
S4 0.0216(7) 0.0148(7) 0.0243(7) 0.0030(5) 0.0015(5) 0.0089(6)
O1 0.0221(19) 0.028(2) 0.0226(19) 0.0009(16) -0.0003(15) 0.0121(17)
O2 0.0247(19) 0.0212(19) 0.0248(19) 0.0105(16) 0.0129(16) 0.0132(16)
O3 0.029(2) 0.025(2) 0.0202(19) 0.0017(16) 0.0089(16) 0.0147(17)
O4 0.0139(18) 0.039(2) 0.0208(19) 0.0031(17) 0.0047(15) 0.0062(17)
O5 0.035(2) 0.0174(19) 0.0190(19) 0.0038(15) 0.0091(16) 0.0098(17)
O6 0.034(2) 0.0211(19) 0.027(2) 0.0122(16) 0.0158(17) 0.0152(17)
O7 0.026(2) 0.024(2) 0.040(2) 0.0091(18) 0.0159(17) 0.0124(17)
O8 0.029(2) 0.041(2) 0.027(2) 0.0014(18) 0.0046(17) 0.020(2)
O9 0.0203(19) 0.041(2) 0.018(2) -0.0007(17) -0.0024(16) 0.0082(18)
O10 0.026(2) 0.0133(19) 0.043(2) 0.0021(17) 0.0126(18) -0.0022(17)
O11 0.035(2) 0.017(2) 0.037(2) -0.0028(17) -0.0037(18) 0.0050(18)
O12 0.051(3) 0.025(2) 0.039(2) 0.0156(18) 0.015(2) 0.021(2)
O13 0.030(2) 0.055(3) 0.032(2) 0.025(2) 0.0046(18) 0.019(2)
O14 0.042(2) 0.031(2) 0.047(3) 0.0091(19) -0.011(2) 0.019(2)
O15 0.027(2) 0.034(2) 0.038(2) 0.014(2) 0.0010(19) -0.0075(19)
N5 0.029(2) 0.028(3) 0.022(2) 0.005(2) 0.0027(19) 0.016(2)
N2 0.023(2) 0.022(2) 0.023(2) 0.0043(19) 0.0019(19) 0.008(2)
N1 0.033(3) 0.027(3) 0.033(3) 0.004(2) 0.013(2) 0.014(2)
N3 0.029(3) 0.028(3) 0.032(3) -0.002(2) -0.006(2) 0.014(2)
O16 0.044(3) 0.063(3) 0.031(2) 0.022(2) -0.006(2) 0.022(2)
N4 0.034(3) 0.054(3) 0.024(3) 0.019(2) 0.013(2) 0.022(3)
C2 0.030(3) 0.028(3) 0.032(3) 0.004(3) 0.010(3) 0.010(3)
C1 0.030(3) 0.025(3) 0.023(3) 0.007(2) 0.003(2) 0.005(3)
C3 0.021(3) 0.029(3) 0.045(4) 0.007(3) 0.001(3) 0.008(3)
C5 0.024(3) 0.029(3) 0.029(3) 0.006(3) -0.007(2) 0.004(3)
C4 0.036(3) 0.044(4) 0.020(3) -0.002(3) -0.003(3) 0.020(3)

loop_
_atom_type_symbol
_atom_type_description
_atom_type_scat_dispersion_real
_atom_type_scat_dispersion_imag
_atom_type_scat_source
C C 0.0033 0.0016 'International Tables Vol C Tables 4.2.6.8 and 6.1.1.4'
H H 0.0000 0.0000 'International Tables Vol C Tables 4.2.6.8 and 6.1.1.4'
N N 0.0061 0.0033 'International Tables Vol C Tables 4.2.6.8 and 6.1.1.4'
O O 0.0106 0.0060 'International Tables Vol C Tables 4.2.6.8 and 6.1.1.4'
S S 0.1246 0.1234 'International Tables Vol C Tables 4.2.6.8 and 6.1.1.4'
Lu Lu -0.4720 5.8584 'International Tables Vol C Tables 4.2.6.8 and 6.1.1.4'

loop_
_geom_angle_atom_site_label_1
_geom_angle_atom_site_label_2
_geom_angle_atom_site_label_3
_geom_angle
_geom_angle_site_symmetry_1
_geom_angle_site_symmetry_3
O9 Lu1 O3 77.44(12) 2_355 .
O9 Lu1 O2 82.47(13) 2_355 .
O3 Lu1 O2 91.80(12) . .
O9 Lu1 O6 106.42(13) 2_355 .
O3 Lu1 O6 74.08(12) . .
O2 Lu1 O6 160.75(12) . .
O9 Lu1 O5 83.16(12) 2_355 .
O3 Lu1 O5 147.88(12) . .
O2 Lu1 O5 60.17(11) . .
O6 Lu1 O5 136.69(12) . .
O9 Lu1 O7 83.34(13) 2_355 .
O3 Lu1 O7 122.21(12) . .
O2 Lu1 O7 138.88(11) . .
O6 Lu1 O7 60.16(12) . .
O5 Lu1 O7 79.93(12) . .
O9 Lu1 O1 147.95(13) 2_355 .
O3 Lu1 O1 78.27(12) . .
O2 Lu1 O1 77.71(11) . .
O6 Lu1 O1 86.50(12) . .
O5 Lu1 O1 107.71(12) . .
O7 Lu1 O1 127.69(12) . .
O9 Lu1 O8 151.53(12) 2_355 .
O3 Lu1 O8 130.46(12) . .
O2 Lu1 O8 99.86(12) . .
O6 Lu1 O8 80.57(12) . .
O5 Lu1 O8 73.87(12) . .
O7 Lu1 O8 76.36(12) . .
O1 Lu1 O8 58.09(11) . .
O9 Lu1 S4 95.86(10) 2_355 .
O3 Lu1 S4 98.99(9) . .
O2 Lu1 S4 168.47(8) . .
O6 Lu1 S4 30.26(8) . .
O5 Lu1 S4 108.33(8) . .
O7 Lu1 S4 29.91(9) . .
O1 Lu1 S4 108.35(9) . .
O8 Lu1 S4 76.20(9) . .
O9 Lu1 S1 83.64(10) 2_355 .
O3 Lu1 S1 121.48(9) . .
O2 Lu1 S1 30.52(8) . .
O6 Lu1 S1 163.58(9) . .
O5 Lu1 S1 29.77(8) . .
O7 Lu1 S1 109.51(9) . .
O1 Lu1 S1 91.55(9) . .
O8 Lu1 S1 84.56(9) . .
S4 Lu1 S1 138.03(4) . .
O9 Lu1 S2 170.39(10) 2_355 .
O3 Lu1 S2 105.19(9) . .
O2 Lu1 S2 88.18(9) . .
O6 Lu1 S2 83.17(9) . .
O5 Lu1 S2 90.28(9) . .
O7 Lu1 S2 102.48(9) . .
O1 Lu1 S2 29.25(8) . .
O8 Lu1 S2 28.85(8) . .
S4 Lu1 S2 92.86(3) . .
S1 Lu1 S2 87.18(3) . .
O16 S1 O10 110.9(2) . .
O16 S1 O5 113.0(2) . .
O10 S1 O5 110.8(2) . .
O16 S1 O2 110.9(2) . .
O10 S1 O2 109.0(2) . .
O5 S1 O2 101.93(19) . .
O16 S1 Lu1 122.21(18) . .
O10 S1 Lu1 126.86(17) . .
O5 S1 Lu1 51.33(13) . .
O2 S1 Lu1 50.85(12) . .
O13 S2 O15 110.5(2) . .
O13 S2 O8 112.5(2) . .
O15 S2 O8 111.7(2) . .
O13 S2 O1 109.9(2) . .
O15 S2 O1 109.2(2) . .
O8 S2 O1 102.7(2) . .
O13 S2 Lu1 124.04(17) . .
O15 S2 Lu1 125.28(16) . .
O8 S2 Lu1 52.56(14) . .
O1 S2 Lu1 50.18(13) . .
O12 S3 O4 112.4(2) . .
O12 S3 O9 110.9(2) . .
O4 S3 O9 107.7(2) . .
O12 S3 O3 109.6(2) . .
O4 S3 O3 108.1(2) . .
O9 S3 O3 107.9(2) . .
O11 S4 O14 110.4(2) . .
O11 S4 O7 111.6(2) . .
O14 S4 O7 111.0(2) . .
O11 S4 O6 110.8(2) . .
O14 S4 O6 109.0(2) . .
O7 S4 O6 103.78(19) . .
O11 S4 Lu1 124.86(16) . .
O14 S4 Lu1 124.67(17) . .
O7 S4 Lu1 52.35(13) . .
O6 S4 Lu1 51.44(13) . .
S2 O1 Lu1 100.57(17) . .
S1 O2 Lu1 98.63(16) . .
S3 O3 Lu1 146.6(2) . .
S1 O5 Lu1 98.91(17) . .
S4 O6 Lu1 98.30(17) . .
S4 O7 Lu1 97.74(17) . .
S2 O8 Lu1 98.59(18) . .
S3 O9 Lu1 146.6(2) . 2_355
C5 N5 H5C 109.5 . .
C5 N5 H5D 109.5 . .
H5C N5 H5D 109.5 . .
C5 N5 H5E 109.5 . .
H5C N5 H5E 109.5 . .
H5D N5 H5E 109.5 . .
C2 N2 H2C 109.5 . .
C2 N2 H2D 109.5 . .
H2C N2 H2D 109.5 . .
C2 N2 H2E 109.5 . .
H2C N2 H2E 109.5 . .
H2D N2 H2E 109.5 . .
C1 N1 H1C 109.5 . .
C1 N1 H1D 109.5 . .
H1C N1 H1D 109.5 . .
C1 N1 H1E 109.5 . .
H1C N1 H1E 109.5 . .
H1D N1 H1E 109.5 . .
C3 N3 H3C 109.5 . .
C3 N3 H3D 109.5 . .
H3C N3 H3D 109.5 . .
C3 N3 H3E 109.5 . .
H3C N3 H3E 109.5 . .
H3D N3 H3E 109.5 . .
C4 N4 H4C 109.5 . .
C4 N4 H4D 109.5 . .
H4C N4 H4D 109.5 . .
C4 N4 H4E 109.5 . .
H4C N4 H4E 109.5 . .
H4D N4 H4E 109.5 . .
N2 C2 C1 114.5(5) . .
N2 C2 H2A 108.6 . .
C1 C2 H2A 108.6 . .
N2 C2 H2B 108.6 . .
C1 C2 H2B 108.6 . .
H2A C2 H2B 107.6 . .
N1 C1 C2 112.8(4) . .
N1 C1 H1A 109.0 . .
C2 C1 H1A 109.0 . .
N1 C1 H1B 109.0 . .
C2 C1 H1B 109.0 . .
H1A C1 H1B 107.8 . .
N3 C3 C3 111.0(5) . 2_766
N3 C3 H3A 109.4 . .
C3 C3 H3A 109.4 2_766 .
N3 C3 H3B 109.4 . .
C3 C3 H3B 109.4 2_766 .
H3A C3 H3B 108.0 . .
N5 C5 C4 112.6(4) . .
N5 C5 H5A 109.1 . .
C4 C5 H5A 109.1 . .
N5 C5 H5B 109.1 . .
C4 C5 H5B 109.1 . .
H5A C5 H5B 107.8 . .
N4 C4 C5 112.3(4) . .
N4 C4 H4A 109.1 . .
C5 C4 H4A 109.1 . .
N4 C4 H4B 109.1 . .
C5 C4 H4B 109.1 . .
H4A C4 H4B 107.9 . .

loop_
_geom_bond_atom_site_label_1
_geom_bond_atom_site_label_2
_geom_bond_distance
_geom_bond_site_symmetry_2
Lu1 O9 2.244(3) 2_355
Lu1 O3 2.255(3) .
Lu1 O2 2.317(3) .
Lu1 O6 2.324(3) .
Lu1 O5 2.335(3) .
Lu1 O7 2.349(3) .
Lu1 O1 2.365(3) .
Lu1 O8 2.430(4) .
Lu1 S4 2.9404(12) .
Lu1 S1 2.9545(12) .
Lu1 S2 3.0267(12) .
S1 O16 1.435(4) .
S1 O10 1.449(3) .
S1 O5 1.485(3) .
S1 O2 1.518(3) .
S2 O13 1.448(4) .
S2 O15 1.456(4) .
S2 O8 1.477(4) .
S2 O1 1.505(4) .
S3 O12 1.445(4) .
S3 O4 1.460(3) .
S3 O9 1.478(3) .
S3 O3 1.487(3) .
S4 O11 1.449(4) .
S4 O14 1.457(4) .
S4 O7 1.480(4) .
S4 O6 1.497(3) .
O9 Lu1 2.244(3) 2_355
N5 C5 1.481(6) .
N5 H5C 0.8900 .
N5 H5D 0.8900 .
N5 H5E 0.8900 .
N2 C2 1.487(6) .
N2 H2C 0.8900 .
N2 H2D 0.8900 .
N2 H2E 0.8900 .
N1 C1 1.488(6) .
N1 H1C 0.8900 .
N1 H1D 0.8900 .
N1 H1E 0.8900 .
N3 C3 1.485(6) .
N3 H3C 0.8900 .
N3 H3D 0.8900 .
N3 H3E 0.8900 .
N4 C4 1.473(7) .
N4 H4C 0.8900 .
N4 H4D 0.8900 .
N4 H4E 0.8900 .
C2 C1 1.496(7) .
C2 H2A 0.9700 .
C2 H2B 0.9700 .
C1 H1A 0.9700 .
C1 H1B 0.9700 .
C3 C3 1.502(10) 2_766
C3 H3A 0.9700 .
C3 H3B 0.9700 .
C5 C4 1.517(7) .
C5 H5A 0.9700 .
C5 H5B 0.9700 .
C4 H4A 0.9700 .
C4 H4B 0.9700 .
